data_7214889
loop_
_publ_author_name
'Xu, Feng'
'Peng, Yu-Xin'
'Hu, Bin'
'Tao, Tao'
'Huang, Wei'

_publ_section_title
;
 Comparative structural and spectral analyses for mononuclear and
 dinuclear metal complexes of 2-thiophen and 2-(5-bromothiophen)
 imidazo[4,5-f][1,10]phenanthroline
;
_journal_issue 23
_journal_name_full CrystEngComm
_journal_page_first 8023
_journal_paper_doi 10.1039/c2ce26001h
_journal_volume 14
_journal_year 2012
_chemical_formula_moiety 'C17 H9 Br Hg I2 N4 S, C3 H7 N O'
_chemical_formula_sum 'C20 H16 Br Hg I2 N5 O S'
_chemical_formula_weight 908.74
_chemical_name_systematic
;
?
;
_space_group_IT_number 14
_symmetry_cell_setting monoclinic
_symmetry_space_group_name_Hall '-P 2ybc'
_symmetry_space_group_name_H-M 'P 1 21/c 1'
_atom_sites_solution_hydrogens geom
_atom_sites_solution_primary direct
_atom_sites_solution_secondary difmap
_audit_creation_method SHELXL-97
_cell_angle_alpha 90.00
_cell_angle_beta 116.268(5)
_cell_angle_gamma 90.00
_cell_formula_units_Z 4
_cell_length_a 7.6661(11)
_cell_length_b 24.296(3)
_cell_length_c 14.8623(16)
_cell_measurement_reflns_used 3309
_cell_measurement_temperature 291(2)
_cell_measurement_theta_max 23.014
_cell_measurement_theta_min 2.943
_cell_volume 2482.3(6)
_computing_cell_refinement SMART
_computing_data_collection 'SMART (Bruker 2000)'
_computing_data_reduction 'SAINT (Bruker 2000)'
_computing_molecular_graphics SHELXTL
_computing_publication_material SHELXTL
_computing_structure_refinement 'SHELXTL (BRUKER 2000)'
_computing_structure_solution 'SHELXTL (BRUKER 2000)'
_diffrn_ambient_temperature 291(2)
_diffrn_detector_area_resol_mean 0
_diffrn_measured_fraction_theta_full 0.998
_diffrn_measured_fraction_theta_max 0.998
_diffrn_measurement_device_type 'Bruker Smart Apex CCD area detector'
_diffrn_measurement_method '\f and \w scans'
_diffrn_radiation_monochromator graphite
_diffrn_radiation_source 'fine-focus sealed tube'
_diffrn_radiation_type MoK\a
_diffrn_radiation_wavelength 0.71073
_diffrn_reflns_av_R_equivalents 0.0745
_diffrn_reflns_av_sigmaI/netI 0.0659
_diffrn_reflns_limit_h_max 8
_diffrn_reflns_limit_h_min -9
_diffrn_reflns_limit_k_max 25
_diffrn_reflns_limit_k_min -28
_diffrn_reflns_limit_l_max 17
_diffrn_reflns_limit_l_min -17
_diffrn_reflns_number 12456
_diffrn_reflns_theta_full 25.00
_diffrn_reflns_theta_max 25.00
_diffrn_reflns_theta_min 1.74
_diffrn_standards_decay_% 0
_diffrn_standards_interval_count 0
_diffrn_standards_interval_time 0
_diffrn_standards_number 0
_exptl_absorpt_coefficient_mu 10.404
_exptl_absorpt_correction_T_max 0.4227
_exptl_absorpt_correction_T_min 0.3683
_exptl_absorpt_correction_type multi-scan
_exptl_absorpt_process_details 'SADABS, Bruker(2000)'
_exptl_crystal_colour yellow
_exptl_crystal_density_diffrn 2.432
_exptl_crystal_density_method 'not measured'
_exptl_crystal_description block
_exptl_crystal_F_000 1664
_exptl_crystal_size_max 0.12
_exptl_crystal_size_mid 0.10
_exptl_crystal_size_min 0.10
_refine_diff_density_max 0.891
_refine_diff_density_min -0.889
_refine_diff_density_rms 0.129
_refine_ls_extinction_method none
_refine_ls_goodness_of_fit_ref 0.883
_refine_ls_hydrogen_treatment constr
_refine_ls_matrix_type full
_refine_ls_number_parameters 282
_refine_ls_number_reflns 4351
_refine_ls_number_restraints 0
_refine_ls_restrained_S_all 0.883
_refine_ls_R_factor_all 0.0574
_refine_ls_R_factor_gt 0.0381
_refine_ls_shift/su_max 0.001
_refine_ls_shift/su_mean 0.000
_refine_ls_structure_factor_coef Fsqd
_refine_ls_weighting_details 'calc w=1/[\s^2^(Fo^2^)+(0.0355P)^2^] where P=(Fo^2^+2Fc^2^)/3'
_refine_ls_weighting_scheme calc
_refine_ls_wR_factor_gt 0.0816
_refine_ls_wR_factor_ref 0.0862
_reflns_number_gt 3012
_reflns_number_total 4351
_reflns_threshold_expression >2sigma(I)
_cod_data_source_file c2ce26001h.txt
_cod_data_source_block 5
_cod_original_cell_volume 2482.3(5)
_cod_original_sg_symbol_H-M 'P 21/c'
_cod_database_code 7214889

loop_
_symmetry_equiv_pos_as_xyz
'x, y, z'
'-x, y+1/2, -z+1/2'
'-x, -y, -z'
'x, -y-1/2, z-1/2'

loop_
_atom_site_label
_atom_site_type_symbol
_atom_site_fract_x
_atom_site_fract_y
_atom_site_fract_z
_atom_site_U_iso_or_equiv
_atom_site_adp_type
_atom_site_occupancy
_atom_site_symmetry_multiplicity
_atom_site_calc_flag
_atom_site_refinement_flags
Hg1 Hg -0.11655(5) 0.842886(12) 0.61750(2) 0.05652(12) Uani 1 1 d .
I1 I -0.35644(9) 0.83621(3) 0.70339(5) 0.0865(2) Uani 1 1 d .
I2 I -0.16555(10) 0.83564(2) 0.43103(4) 0.07392(19) Uani 1 1 d .
Br1 Br 1.38015(15) 0.92337(4) 1.47167(7) 0.0897(3) Uani 1 1 d .
S1 S 1.0524(3) 0.89688(8) 1.26324(14) 0.0618(5) Uani 1 1 d .
N1 N 0.1260(8) 0.9126(2) 0.6851(4) 0.0469(14) Uani 1 1 d .
N2 N 0.1620(8) 0.8096(2) 0.7625(4) 0.0501(15) Uani 1 1 d .
N3 N 0.7132(8) 0.9589(2) 0.9935(4) 0.0513(15) Uani 1 1 d .
H3A H 0.7379 0.9930 0.9886 0.062 Uiso 1 1 d R
N4 N 0.7393(8) 0.8744(2) 1.0570(4) 0.0484(15) Uani 1 1 d .
C1 C 0.1122(11) 0.9618(3) 0.6432(5) 0.057(2) Uani 1 1 d .
H1 H 0.0081 0.9687 0.5811 0.069 Uiso 1 1 calc R
C2 C 0.2487(12) 1.0035(3) 0.6891(6) 0.060(2) Uani 1 1 d .
H2 H 0.2377 1.0370 0.6567 0.072 Uiso 1 1 calc R
C3 C 0.3964(10) 0.9948(3) 0.7809(5) 0.0503(18) Uani 1 1 d .
H3 H 0.4836 1.0230 0.8133 0.060 Uiso 1 1 calc R
C4 C 0.4188(9) 0.9438(3) 0.8271(5) 0.0424(16) Uani 1 1 d .
C5 C 0.5660(10) 0.9291(3) 0.9217(5) 0.0452(17) Uani 1 1 d .
C6 C 0.5869(10) 0.8769(3) 0.9632(5) 0.0483(18) Uani 1 1 d .
C7 C 0.4524(10) 0.8344(3) 0.9104(5) 0.0443(17) Uani 1 1 d .
C8 C 0.4660(11) 0.7809(3) 0.9462(5) 0.058(2) Uani 1 1 d .
H8 H 0.5686 0.7710 1.0070 0.069 Uiso 1 1 calc R
C9 C 0.3255(11) 0.7424(3) 0.8907(6) 0.064(2) Uani 1 1 d .
H9 H 0.3316 0.7064 0.9131 0.076 Uiso 1 1 calc R
C10 C 0.1770(11) 0.7595(3) 0.8013(6) 0.060(2) Uani 1 1 d .
H10 H 0.0801 0.7341 0.7654 0.072 Uiso 1 1 calc R
C11 C 0.2968(10) 0.8478(3) 0.8163(5) 0.0453(17) Uani 1 1 d .
C12 C 0.2811(10) 0.9024(3) 0.7750(5) 0.0418(16) Uani 1 1 d .
C13 C 0.8147(10) 0.9255(3) 1.0734(5) 0.0499(18) Uani 1 1 d .
C14 C 0.9743(10) 0.9425(3) 1.1647(5) 0.0480(18) Uani 1 1 d .
C15 C 1.0764(11) 0.9900(3) 1.1907(6) 0.060(2) Uani 1 1 d .
H15 H 1.0531 1.0195 1.1469 0.072 Uiso 1 1 calc R
C16 C 1.2203(12) 0.9904(4) 1.2899(6) 0.064(2) Uani 1 1 d .
H16 H 1.3027 1.0201 1.3189 0.076 Uiso 1 1 calc R
C17 C 1.2271(10) 0.9436(4) 1.3387(6) 0.063(2) Uani 1 1 d .
O1 O 0.2502(9) 0.9301(2) 0.0255(4) 0.0792(17) Uani 1 1 d .
N5 N 0.2161(11) 0.8427(3) 0.0650(5) 0.0647(18) Uani 1 1 d .
C18 C 0.0987(15) 0.7931(4) 0.0425(7) 0.096(3) Uani 1 1 d .
H18A H 0.0257 0.7928 0.0809 0.144 Uiso 1 1 calc R
H18B H 0.1820 0.7614 0.0596 0.144 Uiso 1 1 calc R
H18C H 0.0108 0.7922 -0.0277 0.144 Uiso 1 1 calc R
C19 C 0.3920(15) 0.8449(4) 0.1580(8) 0.099(3) Uani 1 1 d .
H19A H 0.4779 0.8722 0.1529 0.149 Uiso 1 1 calc R
H19B H 0.4547 0.8096 0.1712 0.149 Uiso 1 1 calc R
H19C H 0.3604 0.8545 0.2117 0.149 Uiso 1 1 calc R
C20 C 0.1615(14) 0.8870(4) 0.0091(7) 0.073(2) Uani 1 1 d .
H20 H 0.0437 0.8852 -0.0484 0.087 Uiso 1 1 calc R

loop_
_atom_site_aniso_label
_atom_site_aniso_U_11
_atom_site_aniso_U_22
_atom_site_aniso_U_33
_atom_site_aniso_U_23
_atom_site_aniso_U_13
_atom_site_aniso_U_12
Hg1 0.0584(2) 0.0539(2) 0.0536(2) 0.00283(15) 0.02156(16) 0.00214(15)
I1 0.0759(4) 0.1122(6) 0.0851(4) 0.0104(4) 0.0480(4) 0.0112(4)
I2 0.0919(5) 0.0732(4) 0.0542(3) 0.0072(3) 0.0300(3) 0.0049(3)
Br1 0.0832(7) 0.0797(7) 0.0665(6) -0.0092(5) -0.0029(5) 0.0102(5)
S1 0.0659(13) 0.0460(12) 0.0583(12) -0.0038(10) 0.0136(11) 0.0036(10)
N1 0.049(4) 0.043(4) 0.046(3) 0.003(3) 0.019(3) 0.005(3)
N2 0.053(4) 0.032(3) 0.064(4) 0.006(3) 0.025(3) 0.004(3)
N3 0.060(4) 0.043(4) 0.053(4) 0.000(3) 0.026(3) -0.006(3)
N4 0.046(4) 0.046(4) 0.046(3) 0.005(3) 0.015(3) 0.008(3)
C1 0.069(5) 0.052(5) 0.049(4) 0.017(4) 0.024(4) 0.012(4)
C2 0.081(6) 0.035(4) 0.073(5) 0.008(4) 0.044(5) 0.003(4)
C3 0.062(5) 0.038(4) 0.052(4) 0.002(3) 0.026(4) 0.000(4)
C4 0.044(4) 0.036(4) 0.051(4) 0.005(3) 0.024(4) 0.009(3)
C5 0.047(4) 0.043(4) 0.049(4) -0.002(4) 0.024(4) 0.000(3)
C6 0.051(5) 0.041(4) 0.055(5) -0.002(4) 0.025(4) 0.003(3)
C7 0.049(4) 0.032(4) 0.052(4) 0.002(3) 0.023(4) 0.007(3)
C8 0.060(5) 0.048(5) 0.056(5) 0.009(4) 0.016(4) 0.012(4)
C9 0.067(5) 0.029(4) 0.074(5) 0.007(4) 0.012(5) -0.001(4)
C10 0.062(5) 0.045(5) 0.072(5) -0.008(4) 0.027(5) -0.006(4)
C11 0.048(4) 0.045(4) 0.048(4) 0.003(3) 0.026(4) 0.008(3)
C12 0.048(4) 0.035(4) 0.052(4) 0.000(3) 0.030(4) 0.004(3)
C13 0.054(5) 0.048(5) 0.052(4) 0.005(4) 0.027(4) 0.005(4)
C14 0.046(4) 0.046(5) 0.049(4) 0.000(4) 0.019(4) 0.003(4)
C15 0.063(5) 0.056(5) 0.063(5) 0.004(4) 0.030(5) 0.000(4)
C16 0.059(5) 0.063(6) 0.068(6) -0.011(5) 0.028(5) -0.007(4)
C17 0.045(5) 0.071(6) 0.057(5) -0.018(4) 0.007(4) -0.003(4)
O1 0.101(5) 0.045(4) 0.100(4) 0.000(3) 0.052(4) -0.011(3)
N5 0.078(5) 0.053(5) 0.064(4) 0.003(4) 0.032(4) 0.001(4)
C18 0.122(8) 0.054(6) 0.129(8) -0.014(6) 0.071(7) -0.019(6)
C19 0.097(8) 0.109(9) 0.085(7) 0.004(6) 0.034(7) 0.006(6)
C20 0.087(7) 0.061(6) 0.084(6) -0.001(5) 0.050(6) 0.005(5)

loop_
_atom_type_symbol
_atom_type_description
_atom_type_scat_dispersion_real
_atom_type_scat_dispersion_imag
_atom_type_scat_source
C C 0.0033 0.0016 'International Tables Vol C Tables 4.2.6.8 and 6.1.1.4'
H H 0.0000 0.0000 'International Tables Vol C Tables 4.2.6.8 and 6.1.1.4'
Br Br -0.2901 2.4595 'International Tables Vol C Tables 4.2.6.8 and 6.1.1.4'
Hg Hg -2.3894 9.2266 'International Tables Vol C Tables 4.2.6.8 and 6.1.1.4'
I I -0.4742 1.8119 'International Tables Vol C Tables 4.2.6.8 and 6.1.1.4'
N N 0.0061 0.0033 'International Tables Vol C Tables 4.2.6.8 and 6.1.1.4'
O O 0.0106 0.0060 'International Tables Vol C Tables 4.2.6.8 and 6.1.1.4'
S S 0.1246 0.1234 'International Tables Vol C Tables 4.2.6.8 and 6.1.1.4'

loop_
_geom_angle_atom_site_label_1
_geom_angle_atom_site_label_2
_geom_angle_atom_site_label_3
_geom_angle
N1 Hg1 N2 69.11(19)
N1 Hg1 I2 102.25(13)
N2 Hg1 I2 125.26(14)
N1 Hg1 I1 114.60(13)
N2 Hg1 I1 94.44(14)
I2 Hg1 I1 133.81(2)
C14 S1 C17 90.4(4)
C1 N1 C12 118.5(6)
C1 N1 Hg1 123.7(5)
C12 N1 Hg1 117.7(4)
C10 N2 C11 118.3(7)
C10 N2 Hg1 124.6(5)
C11 N2 Hg1 116.1(4)
C13 N3 C5 108.7(6)
C13 N3 H3A 125.8
C5 N3 H3A 125.5
C13 N4 C6 104.4(6)
N1 C1 C2 122.4(7)
N1 C1 H1 118.8
C2 C1 H1 118.8
C3 C2 C1 119.4(7)
C3 C2 H2 120.3
C1 C2 H2 120.3
C2 C3 C4 120.3(7)
C2 C3 H3 119.8
C4 C3 H3 119.8
C3 C4 C5 126.2(7)
C3 C4 C12 117.6(6)
C5 C4 C12 116.1(6)
N3 C5 C6 104.2(6)
N3 C5 C4 131.7(7)
C6 C5 C4 124.1(7)
N4 C6 C5 111.8(6)
N4 C6 C7 127.9(6)
C5 C6 C7 120.3(7)
C8 C7 C11 118.7(6)
C8 C7 C6 123.6(7)
C11 C7 C6 117.7(6)
C9 C8 C7 119.7(7)
C9 C8 H8 120.2
C7 C8 H8 120.2
C10 C9 C8 117.6(7)
C10 C9 H9 121.2
C8 C9 H9 121.2
N2 C10 C9 124.7(7)
N2 C10 H10 117.6
C9 C10 H10 117.6
N2 C11 C7 120.9(6)
N2 C11 C12 118.7(6)
C7 C11 C12 120.4(6)
N1 C12 C4 121.6(6)
N1 C12 C11 117.1(6)
C4 C12 C11 121.3(6)
N4 C13 N3 111.0(6)
N4 C13 C14 123.8(6)
N3 C13 C14 125.2(7)
C15 C14 C13 131.4(7)
C15 C14 S1 111.6(6)
C13 C14 S1 117.0(5)
C14 C15 C16 113.2(7)
C14 C15 H15 123.4
C16 C15 H15 123.4
C17 C16 C15 113.0(7)
C17 C16 H16 123.5
C15 C16 H16 123.5
C16 C17 S1 111.8(6)
C16 C17 Br1 130.9(6)
S1 C17 Br1 117.1(5)
C20 N5 C19 118.5(8)
C20 N5 C18 123.0(9)
C19 N5 C18 118.2(7)
N5 C18 H18A 109.5
N5 C18 H18B 109.5
H18A C18 H18B 109.5
N5 C18 H18C 109.5
H18A C18 H18C 109.5
H18B C18 H18C 109.5
N5 C19 H19A 109.5
N5 C19 H19B 109.5
H19A C19 H19B 109.5
N5 C19 H19C 109.5
H19A C19 H19C 109.5
H19B C19 H19C 109.5
O1 C20 N5 126.1(9)
O1 C20 H20 117.0
N5 C20 H20 117.0

loop_
_geom_bond_atom_site_label_1
_geom_bond_atom_site_label_2
_geom_bond_distance
Hg1 N1 2.383(6)
Hg1 N2 2.405(6)
Hg1 I2 2.6327(7)
Hg1 I1 2.6674(7)
Br1 C17 1.863(8)
S1 C14 1.718(7)
S1 C17 1.735(8)
N1 C1 1.330(8)
N1 C12 1.362(8)
N2 C10 1.330(9)
N2 C11 1.356(9)
N3 C13 1.362(8)
N3 C5 1.368(9)
N3 H3A 0.8601
N4 C13 1.348(9)
N4 C6 1.367(8)
C1 C2 1.400(10)
C1 H1 0.9300
C2 C3 1.348(9)
C2 H2 0.9300
C3 C4 1.390(9)
C3 H3 0.9300
C4 C5 1.405(9)
C4 C12 1.416(9)
C5 C6 1.389(9)
C6 C7 1.423(9)
C7 C8 1.391(9)
C7 C11 1.417(9)
C8 C9 1.388(10)
C8 H8 0.9300
C9 C10 1.376(10)
C9 H9 0.9300
C10 H10 0.9300
C11 C12 1.443(9)
C13 C14 1.428(10)
C14 C15 1.352(10)
C15 C16 1.397(10)
C15 H15 0.9300
C16 C17 1.336(11)
C16 H16 0.9300
O1 C20 1.213(9)
N5 C20 1.309(10)
N5 C19 1.443(11)
N5 C18 1.453(10)
C18 H18A 0.9600
C18 H18B 0.9600
C18 H18C 0.9600
C19 H19A 0.9600
C19 H19B 0.9600
C19 H19C 0.9600
C20 H20 0.9300

loop_
_geom_torsion_atom_site_label_1
_geom_torsion_atom_site_label_2
_geom_torsion_atom_site_label_3
_geom_torsion_atom_site_label_4
_geom_torsion
N2 Hg1 N1 C1 175.8(6)
I2 Hg1 N1 C1 52.5(5)
I1 Hg1 N1 C1 -99.0(5)
N2 Hg1 N1 C12 -8.7(4)
I2 Hg1 N1 C12 -132.0(4)
I1 Hg1 N1 C12 76.6(4)
N1 Hg1 N2 C10 178.5(6)
I2 Hg1 N2 C10 -91.0(6)
I1 Hg1 N2 C10 63.9(6)
N1 Hg1 N2 C11 9.6(4)
I2 Hg1 N2 C11 100.1(5)
I1 Hg1 N2 C11 -105.1(5)
C12 N1 C1 C2 -1.3(10)
Hg1 N1 C1 C2 174.2(5)
N1 C1 C2 C3 -2.5(12)
C1 C2 C3 C4 3.4(11)
C2 C3 C4 C5 179.6(7)
C2 C3 C4 C12 -0.6(10)
C13 N3 C5 C6 -0.3(7)
C13 N3 C5 C4 178.6(7)
C3 C4 C5 N3 4.0(12)
C12 C4 C5 N3 -175.9(7)
C3 C4 C5 C6 -177.4(7)
C12 C4 C5 C6 2.8(10)
C13 N4 C6 C5 -0.5(8)
C13 N4 C6 C7 -177.6(7)
N3 C5 C6 N4 0.5(8)
C4 C5 C6 N4 -178.5(6)
N3 C5 C6 C7 177.8(6)
C4 C5 C6 C7 -1.2(11)
N4 C6 C7 C8 -4.5(12)
C5 C6 C7 C8 178.7(7)
N4 C6 C7 C11 175.6(6)
C5 C6 C7 C11 -1.3(10)
C11 C7 C8 C9 -1.5(11)
C6 C7 C8 C9 178.5(7)
C7 C8 C9 C10 0.0(12)
C11 N2 C10 C9 -3.2(11)
Hg1 N2 C10 C9 -171.9(6)
C8 C9 C10 N2 2.5(12)
C10 N2 C11 C7 1.4(10)
Hg1 N2 C11 C7 171.1(5)
C10 N2 C11 C12 -179.7(6)
Hg1 N2 C11 C12 -10.0(8)
C8 C7 C11 N2 0.9(10)
C6 C7 C11 N2 -179.1(6)
C8 C7 C11 C12 -178.0(6)
C6 C7 C11 C12 2.0(9)
C1 N1 C12 C4 4.2(9)
Hg1 N1 C12 C4 -171.6(5)
C1 N1 C12 C11 -177.2(6)
Hg1 N1 C12 C11 7.0(7)
C3 C4 C12 N1 -3.3(9)
C5 C4 C12 N1 176.6(6)
C3 C4 C12 C11 178.1(6)
C5 C4 C12 C11 -2.0(9)
N2 C11 C12 N1 2.1(9)
C7 C11 C12 N1 -179.0(6)
N2 C11 C12 C4 -179.2(6)
C7 C11 C12 C4 -0.3(10)
C6 N4 C13 N3 0.3(8)
C6 N4 C13 C14 177.7(6)
C5 N3 C13 N4 0.0(8)
C5 N3 C13 C14 -177.3(6)
N4 C13 C14 C15 174.1(7)
N3 C13 C14 C15 -8.9(13)
N4 C13 C14 S1 -8.2(10)
N3 C13 C14 S1 168.7(5)
C17 S1 C14 C15 -0.7(6)
C17 S1 C14 C13 -178.8(6)
C13 C14 C15 C16 178.3(7)
S1 C14 C15 C16 0.6(9)
C14 C15 C16 C17 -0.1(10)
C15 C16 C17 S1 -0.5(9)
C15 C16 C17 Br1 -176.8(6)
C14 S1 C17 C16 0.7(7)
C14 S1 C17 Br1 177.6(5)
C19 N5 C20 O1 3.7(13)
C18 N5 C20 O1 177.7(8)
